data_1570230
loop_
_publ_author_name
'Herbst-Irmer, Regine'
'Wang, Xiaobai'
'Haberstock, Laura'
'K\"ohne, Ingo'
'Oswald, Rainer'
'Behler, J\"org'
'Stalke, Dietmar'

_publ_section_title
;
 A new polymorph of white phosphorus at ambient conditions
;
_journal_coeditor_code LT5062
_journal_issue 6
_journal_name_full IUCrJ
_journal_page_first 766
_journal_page_last 771
_journal_paper_doi 10.1107/S2052252523009247
_journal_volume 10
_journal_year 2023
_chemical_formula_sum P4
_chemical_formula_weight 123.88
_space_group_crystal_system orthorhombic
_space_group_IT_number 19
_space_group_name_Hall 'P 2ac 2ab'
_space_group_name_H-M_alt 'P 21 21 21'
_audit_creation_method SHELXL-2018/3
_cell_angle_alpha 90
_cell_angle_beta 90
_cell_angle_gamma 90
_cell_formula_units_Z 116
_cell_length_a 18.302(2)
_cell_length_b 18.302(2)
_cell_length_c 36.441(3)
_cell_measurement_reflns_used 2191
_cell_measurement_temperature 100(2)
_cell_measurement_theta_max 23.571
_cell_measurement_theta_min 3.5645
_cell_volume 12206(2)
_computing_cell_refinement 'SAINT V8.40A'
_computing_data_collection 'APEX2 v2012.2'
_computing_data_reduction 'SAINT V8.40A'
_computing_molecular_graphics 'XP Version 5.1'
_computing_publication_material 'XP Version 5.1'
_computing_structure_refinement 'SHELXL-2018/3 (Sheldrick, 2018)'
_computing_structure_solution 'SHELXT(G.M.Sheldrick,Acta Cryst.(2015)A71,3-8)'
_diffrn_ambient_temperature 100(2)
_diffrn_measured_fraction_theta_full 0.986
_diffrn_measured_fraction_theta_max 0.986
_diffrn_measurement_device_type 'Bruker Smart APEX II Quazar'
_diffrn_measurement_method 'omega scans'
_diffrn_radiation_type MoK\a
_diffrn_radiation_wavelength 0.71073
_diffrn_reflns_av_R_equivalents 0.0723
_diffrn_reflns_av_unetI/netI 0.0606
_diffrn_reflns_Laue_measured_fraction_full 0.986
_diffrn_reflns_Laue_measured_fraction_max 0.986
_diffrn_reflns_limit_h_max 22
_diffrn_reflns_limit_h_min -22
_diffrn_reflns_limit_k_max 22
_diffrn_reflns_limit_k_min -22
_diffrn_reflns_limit_l_max 44
_diffrn_reflns_limit_l_min -44
_diffrn_reflns_number 52805
_diffrn_reflns_point_group_measured_fraction_full 0.534
_diffrn_reflns_point_group_measured_fraction_max 0.534
_diffrn_reflns_theta_full 25.242
_diffrn_reflns_theta_max 25.897
_diffrn_reflns_theta_min 1.670
_diffrn_source 'INCOATEC Microsource'
_exptl_absorpt_coefficient_mu 1.559
_exptl_absorpt_correction_T_max 0.745294
_exptl_absorpt_correction_T_min 0.548074
_exptl_absorpt_correction_type multi-scan
_exptl_absorpt_process_details
;
TWINABS 2012/1: M. Sevvana, M. Ruf, I. Uson, G. M. Sheldrick,
R. Herbst-Irmer, Acta Crystallogr. 2019, D75, 1040-1050.
;
_exptl_crystal_colour white
_exptl_crystal_density_diffrn 1.955
_exptl_crystal_description needle
_exptl_crystal_F_000 6960
_refine_diff_density_max 0.476
_refine_diff_density_min -0.435
_refine_diff_density_rms 0.086
_refine_ls_abs_structure_details
;
No quotients, so Flack parameter determined by classical intensity fit
;
_refine_ls_abs_structure_Flack -10(10)
_refine_ls_extinction_method none
_refine_ls_goodness_of_fit_ref 1.009
_refine_ls_hydrogen_treatment undef
_refine_ls_matrix_type full
_refine_ls_number_parameters 1050
_refine_ls_number_reflns 12639
_refine_ls_number_restraints 0
_refine_ls_restrained_S_all 1.009
_refine_ls_R_factor_all 0.0393
_refine_ls_R_factor_gt 0.0363
_refine_ls_shift/su_max 0.000
_refine_ls_shift/su_mean 0.000
_refine_ls_structure_factor_coef Fsqd
_refine_ls_weighting_details 'w=1/[\s^2^(Fo^2^)+(0.0394P)^2^] where P=(Fo^2^+2Fc^2^)/3'
_refine_ls_weighting_scheme calc
_refine_ls_wR_factor_gt 0.0818
_refine_ls_wR_factor_ref 0.0836
_reflns_Friedel_coverage 0.000
_reflns_Friedel_fraction_full 0.000
_reflns_Friedel_fraction_max 0.000
_reflns_number_gt 11974
_reflns_number_total 12639
_reflns_threshold_expression 'I > 2\s(I)'
_cod_data_source_file lt5062.cif
_cod_data_source_block twin5
_cod_database_code 1570230
_shelx_shelxl_version_number 2018/3
_shelx_space_group_comment
;
The symmetry employed for this shelxl refinement is uniquely defined
by the following loop, which should always be used as a source of
symmetry information in preference to the above space-group names.
They are only intended as comments.
;

loop_
_space_group_symop_operation_xyz
'x, y, z'
'-x+1/2, -y, z+1/2'
'-x, y+1/2, -z+1/2'
'x+1/2, -y+1/2, -z'

loop_
_atom_site_label
_atom_site_type_symbol
_atom_site_fract_x
_atom_site_fract_y
_atom_site_fract_z
_atom_site_U_iso_or_equiv
_atom_site_adp_type
_atom_site_occupancy
_atom_site_site_symmetry_order
_atom_site_calc_flag
_atom_site_refinement_flags_posn
_atom_site_refinement_flags_adp
_atom_site_refinement_flags_occupancy
_atom_site_disorder_assembly
_atom_site_disorder_group
P2 P 0.68177(18) 0.42353(17) 0.55252(7) 0.0403(7) Uani 1 1 d . . . . .
P1 P 0.74685(16) 0.36490(17) 0.51248(8) 0.0386(7) Uani 1 1 d . . . . .
P3 P 0.63485(16) 0.33071(15) 0.52337(8) 0.0362(6) Uani 1 1 d . . . . .
P4 P 0.65595(17) 0.43267(17) 0.49444(7) 0.0383(7) Uani 1 1 d . . . . .
P5 P 0.54742(15) 0.42321(19) 0.40569(8) 0.0409(7) Uani 1 1 d . . . . .
P6 P 0.48195(15) 0.36781(18) 0.44772(7) 0.0365(7) Uani 1 1 d . . . . .
P7 P 0.44171(16) 0.37502(16) 0.39158(7) 0.0337(6) Uani 1 1 d . . . . .
P8 P 0.44664(17) 0.47313(17) 0.42561(8) 0.0393(7) Uani 1 1 d . . . . .
P9 P 0.53440(15) 0.58501(19) 0.34372(8) 0.0429(8) Uani 1 1 d . . . . .
P10 P 0.44931(19) 0.51946(15) 0.31800(8) 0.0387(7) Uani 1 1 d . . . . .
P11 P 0.46307(15) 0.63425(15) 0.30285(7) 0.0294(6) Uani 1 1 d . . . . .
P12 P 0.42101(17) 0.60595(18) 0.35669(7) 0.0385(7) Uani 1 1 d . . . . .
P13 P 0.49812(16) 0.13866(18) 0.51577(8) 0.0416(7) Uani 1 1 d . . . . .
P14 P 0.4353(3) 0.23715(17) 0.52480(10) 0.0670(12) Uani 1 1 d . . . . .
P15 P 0.40267(18) 0.13581(19) 0.54999(9) 0.0505(8) Uani 1 1 d . . . . .
P16 P 0.49789(17) 0.1915(2) 0.56946(8) 0.0474(8) Uani 1 1 d . . . . .
P17 P 0.46941(15) 0.43406(16) 0.54670(8) 0.0358(6) Uani 1 1 d . . . . .
P18 P 0.40472(17) 0.52269(18) 0.52336(8) 0.0410(7) Uani 1 1 d . . . . .
P19 P 0.35190(16) 0.42164(17) 0.54120(8) 0.0412(7) Uani 1 1 d . . . . .
P20 P 0.39628(17) 0.49658(16) 0.58154(7) 0.0375(7) Uani 1 1 d . . . . .
P21 P 0.58186(17) 0.58978(17) 0.57495(8) 0.0431(7) Uani 1 1 d . . . . .
P22 P 0.66719(15) 0.60208(17) 0.61597(7) 0.0343(6) Uani 1 1 d . . . . .
P23 P 0.61051(19) 0.69799(15) 0.59494(9) 0.0447(7) Uani 1 1 d . . . . .
P24 P 0.55370(16) 0.6220(2) 0.63064(8) 0.0467(8) Uani 1 1 d . . . . .
P25 P 0.55714(17) 0.41683(17) 0.64453(8) 0.0392(7) Uani 1 1 d . . . . .
P26 P 0.60626(19) 0.31182(17) 0.63044(8) 0.0454(7) Uani 1 1 d . . . . .
P27 P 0.67426(16) 0.40223(19) 0.64962(8) 0.0423(7) Uani 1 1 d . . . . .
P28 P 0.60062(17) 0.34706(17) 0.68746(7) 0.0399(7) Uani 1 1 d . . . . .
P29 P 0.37721(16) 0.30823(16) 0.62703(7) 0.0358(6) Uani 1 1 d . . . . .
P30 P 0.34752(17) 0.19799(15) 0.64432(7) 0.0353(6) Uani 1 1 d . . . . .
P31 P 0.41800(15) 0.26538(15) 0.67917(7) 0.0324(6) Uani 1 1 d . . . . .
P32 P 0.30266(16) 0.29233(18) 0.67317(8) 0.0402(7) Uani 1 1 d . . . . .
P33 P 0.67379(18) 0.5952(2) 0.76895(8) 0.0466(8) Uani 1 1 d . . . . .
P34 P 0.70161(18) 0.60333(17) 0.71098(8) 0.0388(7) Uani 1 1 d . . . . .
P35 P 0.61043(17) 0.53554(15) 0.72848(8) 0.0398(7) Uani 1 1 d . . . . .
P36 P 0.60126(19) 0.65370(15) 0.73176(9) 0.0429(7) Uani 1 1 d . . . . .
P37 P 0.47806(16) 0.05387(18) 0.66609(9) 0.0444(8) Uani 1 1 d . . . . .
P38 P 0.5789(2) 0.1035(2) 0.64915(9) 0.0617(11) Uani 1 1 d . . . . .
P39 P 0.5807(2) 0.00991(17) 0.68526(9) 0.0489(8) Uani 1 1 d . . . . .
P40 P 0.54415(18) 0.11571(19) 0.70522(8) 0.0443(8) Uani 1 1 d . . . . .
P41 P 0.17607(16) 0.69538(18) 0.32990(7) 0.0396(7) Uani 1 1 d . . . . .
P42 P 0.19039(16) 0.67100(16) 0.27197(6) 0.0331(6) Uani 1 1 d . . . . .
P43 P 0.28089(15) 0.71504(16) 0.30399(8) 0.0354(6) Uani 1 1 d . . . . .
P44 P 0.24440(17) 0.60284(15) 0.31298(9) 0.0391(7) Uani 1 1 d . . . . .
P45 P 0.23686(18) 0.3131(2) 0.28912(9) 0.0482(8) Uani 1 1 d . . . . .
P46 P 0.35295(16) 0.33174(17) 0.29714(8) 0.0370(6) Uani 1 1 d . . . . .
P47 P 0.27413(18) 0.39696(16) 0.32792(10) 0.0457(8) Uani 1 1 d . . . . .
P48 P 0.28857(17) 0.28106(17) 0.34044(8) 0.0390(7) Uani 1 1 d . . . . .
P49 P 0.73488(16) 0.5918(2) 0.24454(10) 0.0531(9) Uani 1 1 d . . . . .
P50 P 0.6338(2) 0.54279(18) 0.26300(9) 0.0541(9) Uani 1 1 d . . . . .
P51 P 0.6315(2) 0.63807(17) 0.22816(9) 0.0462(8) Uani 1 1 d . . . . .
P52 P 0.66644(17) 0.53278(17) 0.20590(8) 0.0389(7) Uani 1 1 d . . . . .
P53 P 0.48855(18) 0.91299(17) 0.35195(9) 0.0436(7) Uani 1 1 d . . . . .
P54 P 0.44309(19) 0.80410(18) 0.34800(9) 0.0504(9) Uani 1 1 d . . . . .
P55 P 0.37444(16) 0.89481(17) 0.36506(8) 0.0390(7) Uani 1 1 d . . . . .
P56 P 0.45829(17) 0.8540(2) 0.40118(7) 0.0446(8) Uani 1 1 d . . . . .
P57 P 0.56281(18) 0.68308(16) 0.43163(7) 0.0391(7) Uani 1 1 d . . . . .
P58 P 0.64675(15) 0.67716(16) 0.47360(9) 0.0393(7) Uani 1 1 d . . . . .
P59 P 0.53698(17) 0.71126(16) 0.48800(8) 0.0375(7) Uani 1 1 d . . . . .
P60 P 0.55836(16) 0.59736(14) 0.47307(8) 0.0364(6) Uani 1 1 d . . . . .
P61 P 0.54742(17) 0.88270(17) 0.54566(8) 0.0391(7) Uani 1 1 d . . . . .
P62 P 0.58727(17) 0.98685(16) 0.56687(9) 0.0434(8) Uani 1 1 d . . . . .
P63 P 0.5619(2) 0.89806(18) 0.60414(8) 0.0531(9) Uani 1 1 d . . . . .
P64 P 0.47540(16) 0.95585(18) 0.57609(9) 0.0416(7) Uani 1 1 d . . . . .
P65 P 0.35203(16) 0.66028(17) 0.45248(7) 0.0365(6) Uani 1 1 d . . . . .
P66 P 0.26392(16) 0.61667(15) 0.41854(7) 0.0341(6) Uani 1 1 d . . . . .
P67 P 0.30206(14) 0.72835(13) 0.41007(6) 0.0261(5) Uani 1 1 d . . . . .
P68 P 0.24110(17) 0.70134(17) 0.45933(7) 0.0386(7) Uani 1 1 d . . . . .
P69 P 0.87726(17) 0.64293(15) 0.50906(7) 0.0350(6) Uani 1 1 d . . . . .
P70 P 0.88837(17) 0.52717(15) 0.52227(8) 0.0403(7) Uani 1 1 d . . . . .
P71 P 0.78957(16) 0.58647(17) 0.53752(7) 0.0369(7) Uani 1 1 d . . . . .
P72 P 0.81149(16) 0.56144(16) 0.47995(7) 0.0345(6) Uani 1 1 d . . . . .
P73 P 0.20487(15) 0.55520(16) 0.52229(7) 0.0339(6) Uani 1 1 d . . . . .
P74 P 0.10164(17) 0.51003(16) 0.54074(8) 0.0379(7) Uani 1 1 d . . . . .
P75 P 0.12320(17) 0.62625(14) 0.54671(8) 0.0369(7) Uani 1 1 d . . . . .
P76 P 0.18145(18) 0.54816(16) 0.58104(7) 0.0392(7) Uani 1 1 d . . . . .
P77 P 0.42122(17) 0.72448(19) 0.56798(9) 0.0468(8) Uani 1 1 d . . . . .
P78 P 0.3070(2) 0.7105(2) 0.55787(9) 0.0533(9) Uani 1 1 d . . . . .
P79 P 0.3440(2) 0.79491(15) 0.59508(8) 0.0476(8) Uani 1 1 d . . . . .
P80 P 0.35289(17) 0.68012(15) 0.61066(7) 0.0357(6) Uani 1 1 d . . . . .
P81 P 0.71511(16) 0.25520(17) 0.42804(8) 0.0390(7) Uani 1 1 d . . . . .
P82 P 0.60456(16) 0.21580(19) 0.43742(8) 0.0429(7) Uani 1 1 d . . . . .
P83 P 0.6836(2) 0.14935(16) 0.40738(9) 0.0464(8) Uani 1 1 d . . . . .
P84 P 0.63880(19) 0.2481(2) 0.38226(8) 0.0487(8) Uani 1 1 d . . . . .
P85 P 0.40694(17) 0.45836(15) 0.70896(8) 0.0391(7) Uani 1 1 d . . . . .
P86 P 0.32527(16) 0.50228(16) 0.67092(7) 0.0355(6) Uani 1 1 d . . . . .
P87 P 0.40635(15) 0.57478(15) 0.69538(7) 0.0337(6) Uani 1 1 d . . . . .
P88 P 0.32015(15) 0.52895(16) 0.72931(6) 0.0305(6) Uani 1 1 d . . . . .
P89 P 0.15416(16) 0.41462(16) 0.72445(8) 0.0374(7) Uani 1 1 d . . . . .
P90 P 0.13555(15) 0.46859(17) 0.67178(7) 0.0354(6) Uani 1 1 d . . . . .
P91 P 0.04319(15) 0.44001(16) 0.70657(8) 0.0354(6) Uani 1 1 d . . . . .
P92 P 0.11693(16) 0.52732(15) 0.72297(8) 0.0354(6) Uani 1 1 d . . . . .
P93 P 0.72622(18) 0.81516(19) 0.31442(9) 0.0468(8) Uani 1 1 d . . . . .
P94 P 0.65432(19) 0.7841(2) 0.35885(8) 0.0505(9) Uani 1 1 d . . . . .
P95 P 0.70892(18) 0.70059(16) 0.32710(8) 0.0421(7) Uani 1 1 d . . . . .
P96 P 0.62189(16) 0.76508(16) 0.30209(7) 0.0360(6) Uani 1 1 d . . . . .
P97 P 0.46653(17) 0.79532(18) 0.67294(7) 0.0417(7) Uani 1 1 d . . . . .
P98 P 0.3977(2) 0.87455(18) 0.70134(9) 0.0484(8) Uani 1 1 d . . . . .
P99 P 0.4038(2) 0.76422(18) 0.72145(9) 0.0540(9) Uani 1 1 d . . . . .
P100 P 0.49626(18) 0.8364(3) 0.72689(9) 0.0632(11) Uani 1 1 d . . . . .
P101 P 0.80958(15) 0.52033(17) 0.37073(8) 0.0375(7) Uani 1 1 d . . . . .
P102 P 0.70339(15) 0.55096(14) 0.39246(7) 0.0288(6) Uani 1 1 d . . . . .
P103 P 0.74766(17) 0.44324(15) 0.40384(8) 0.0362(6) Uani 1 1 d . . . . .
P104 P 0.71095(16) 0.47019(18) 0.34871(7) 0.0393(7) Uani 1 1 d . . . . .
P105 P 0.19926(15) 0.36154(15) 0.48318(7) 0.0314(6) Uani 1 1 d . . . . .
P106 P 0.29692(15) 0.31307(16) 0.45916(9) 0.0391(7) Uani 1 1 d . . . . .
P107 P 0.19925(18) 0.32839(18) 0.42603(7) 0.0402(7) Uani 1 1 d . . . . .
P108 P 0.26338(16) 0.42341(15) 0.44330(9) 0.0399(7) Uani 1 1 d . . . . .
P109 P 0.56409(18) 0.36300(17) 0.30628(8) 0.0425(7) Uani 1 1 d . . . . .
P110 P 0.5394(2) 0.25943(17) 0.28090(11) 0.0544(9) Uani 1 1 d . . . . .
P111 P 0.64781(17) 0.30547(18) 0.27623(9) 0.0455(8) Uani 1 1 d . . . . .
P112 P 0.5569(2) 0.3549(2) 0.24732(9) 0.0608(10) Uani 1 1 d . . . . .
P113 P 0.47395(17) 0.07852(16) 0.40167(8) 0.0405(7) Uani 1 1 d . . . . .
P114 P 0.41388(19) 0.16892(19) 0.42576(8) 0.0459(8) Uani 1 1 d . . . . .
P115 P 0.44365(19) 0.17071(18) 0.36774(8) 0.0452(8) Uani 1 1 d . . . . .
P116 P 0.36047(18) 0.0945(2) 0.38716(9) 0.0494(8) Uani 1 1 d . . . . .

loop_
_atom_site_aniso_label
_atom_site_aniso_U_11
_atom_site_aniso_U_22
_atom_site_aniso_U_33
_atom_site_aniso_U_23
_atom_site_aniso_U_13
_atom_site_aniso_U_12
P2 0.0588(19) 0.0410(16) 0.0211(13) -0.0076(12) 0.0048(12) 0.0001(15)
P1 0.0310(15) 0.0406(16) 0.0442(16) 0.0030(14) 0.0083(12) 0.0081(13)
P3 0.0380(16) 0.0247(13) 0.0458(16) 0.0001(12) 0.0032(13) -0.0035(12)
P4 0.0442(17) 0.0396(16) 0.0309(14) 0.0132(13) -0.0054(12) 0.0055(14)
P5 0.0266(14) 0.0587(19) 0.0375(15) -0.0055(15) 0.0103(12) -0.0140(14)
P6 0.0312(15) 0.0539(18) 0.0245(13) 0.0113(13) -0.0040(11) -0.0003(13)
P7 0.0396(16) 0.0386(15) 0.0228(12) -0.0040(12) -0.0079(11) -0.0103(13)
P8 0.0440(18) 0.0333(15) 0.0405(16) -0.0095(13) 0.0086(13) -0.0037(13)
P9 0.0228(15) 0.066(2) 0.0395(16) -0.0065(15) -0.0099(12) 0.0115(14)
P10 0.057(2) 0.0271(14) 0.0319(14) -0.0017(12) -0.0059(13) -0.0025(14)
P11 0.0351(15) 0.0271(13) 0.0259(12) 0.0008(11) 0.0006(11) 0.0038(12)
P12 0.0385(17) 0.0496(18) 0.0275(13) 0.0025(13) 0.0083(12) 0.0195(14)
P13 0.0367(16) 0.0591(19) 0.0289(14) -0.0068(14) 0.0119(12) 0.0058(15)
P14 0.130(4) 0.0263(16) 0.0443(19) 0.0025(14) -0.025(2) 0.022(2)
P15 0.0411(18) 0.0528(19) 0.0576(19) -0.0139(16) 0.0219(15) -0.0235(16)
P16 0.0353(17) 0.074(2) 0.0333(15) -0.0167(16) -0.0142(12) 0.0012(16)
P17 0.0292(15) 0.0344(15) 0.0439(16) -0.0048(13) -0.0009(12) 0.0078(12)
P18 0.0450(17) 0.0474(17) 0.0304(14) 0.0188(13) 0.0079(12) 0.0060(14)
P19 0.0327(16) 0.0376(16) 0.0532(18) -0.0063(14) -0.0098(13) -0.0078(13)
P20 0.0519(18) 0.0395(16) 0.0211(12) -0.0098(12) 0.0084(12) -0.0006(14)
P21 0.0452(18) 0.0409(17) 0.0431(16) -0.0186(14) -0.0131(14) 0.0022(14)
P22 0.0259(14) 0.0471(17) 0.0298(13) 0.0040(12) -0.0013(11) 0.0054(13)
P23 0.0564(19) 0.0216(13) 0.0560(19) 0.0062(13) -0.0043(15) -0.0080(14)
P24 0.0306(16) 0.076(2) 0.0337(15) 0.0168(16) 0.0103(12) 0.0103(16)
P25 0.0408(17) 0.0344(15) 0.0422(16) 0.0074(13) -0.0024(13) 0.0051(13)
P26 0.058(2) 0.0386(17) 0.0397(16) -0.0145(14) 0.0068(14) -0.0012(15)
P27 0.0305(15) 0.065(2) 0.0312(14) 0.0032(14) 0.0003(12) -0.0139(15)
P28 0.0457(18) 0.0501(18) 0.0238(13) 0.0091(13) 0.0020(12) -0.0035(15)
P29 0.0469(17) 0.0365(15) 0.0241(12) 0.0091(12) 0.0016(12) -0.0074(13)
P30 0.0475(17) 0.0273(14) 0.0311(13) -0.0052(11) -0.0064(12) -0.0096(13)
P31 0.0324(15) 0.0348(15) 0.0300(13) 0.0022(11) -0.0089(11) -0.0065(12)
P32 0.0360(16) 0.0531(18) 0.0315(14) -0.0124(13) 0.0072(12) 0.0012(14)
P33 0.0501(19) 0.066(2) 0.0240(14) -0.0090(14) -0.0057(13) -0.0059(17)
P34 0.0489(18) 0.0379(15) 0.0297(14) 0.0005(12) 0.0080(12) 0.0009(14)
P35 0.0438(17) 0.0274(14) 0.0483(17) -0.0043(13) -0.0078(13) -0.0057(13)
P36 0.055(2) 0.0268(14) 0.0470(17) 0.0018(13) 0.0100(15) 0.0043(14)
P37 0.0293(16) 0.0495(19) 0.0545(19) -0.0203(16) -0.0114(13) 0.0013(14)
P38 0.079(3) 0.071(2) 0.0347(16) 0.0061(16) 0.0125(17) -0.035(2)
P39 0.061(2) 0.0355(17) 0.0505(18) -0.0052(14) -0.0220(16) 0.0139(15)
P40 0.0424(18) 0.0533(19) 0.0372(15) -0.0234(15) -0.0074(13) 0.0104(15)
P41 0.0414(17) 0.0562(19) 0.0211(12) -0.0021(13) 0.0063(12) 0.0081(15)
P42 0.0361(15) 0.0456(16) 0.0177(11) -0.0034(11) -0.0057(10) -0.0017(13)
P43 0.0308(15) 0.0343(15) 0.0412(16) 0.0011(13) -0.0034(12) -0.0071(12)
P44 0.0392(17) 0.0262(14) 0.0518(17) 0.0045(13) -0.0101(14) -0.0002(13)
P45 0.0389(18) 0.062(2) 0.0436(17) -0.0065(16) -0.0163(14) 0.0036(16)
P46 0.0295(15) 0.0451(17) 0.0363(14) 0.0002(13) 0.0073(12) -0.0043(13)
P47 0.0479(19) 0.0293(15) 0.060(2) -0.0068(15) 0.0045(16) 0.0059(14)
P48 0.0470(18) 0.0391(16) 0.0311(14) 0.0119(13) 0.0035(12) 0.0041(14)
P49 0.0233(15) 0.076(2) 0.060(2) -0.0346(18) -0.0034(13) -0.0016(16)
P50 0.077(3) 0.0470(19) 0.0378(16) 0.0062(15) 0.0236(16) -0.0111(18)
P51 0.063(2) 0.0322(15) 0.0431(17) -0.0029(14) -0.0188(15) 0.0058(15)
P52 0.0439(17) 0.0427(17) 0.0302(14) -0.0159(13) -0.0004(12) -0.0023(14)
P53 0.0435(18) 0.0358(16) 0.0515(18) 0.0101(14) 0.0174(14) -0.0103(14)
P54 0.056(2) 0.0396(17) 0.0558(19) -0.0255(15) 0.0173(16) -0.0126(16)
P55 0.0295(15) 0.0403(16) 0.0472(17) 0.0153(14) -0.0027(12) 0.0043(13)
P56 0.0402(17) 0.071(2) 0.0231(13) 0.0072(14) -0.0039(12) 0.0012(16)
P57 0.061(2) 0.0357(15) 0.0209(12) -0.0028(12) -0.0072(12) -0.0018(14)
P58 0.0277(15) 0.0360(15) 0.0543(18) 0.0044(14) -0.0082(13) -0.0034(12)
P59 0.0481(18) 0.0318(15) 0.0325(14) -0.0054(12) 0.0142(13) 0.0046(13)
P60 0.0410(17) 0.0215(13) 0.0466(16) 0.0024(12) -0.0012(13) -0.0035(12)
P61 0.0448(17) 0.0405(16) 0.0319(14) -0.0202(13) 0.0037(12) 0.0005(14)
P62 0.0403(18) 0.0331(16) 0.0569(19) -0.0026(14) 0.0123(14) -0.0140(14)
P63 0.092(3) 0.0398(17) 0.0276(15) 0.0090(13) -0.0098(16) 0.0175(18)
P64 0.0251(15) 0.0543(19) 0.0455(17) -0.0072(15) 0.0015(12) 0.0074(14)
P65 0.0341(15) 0.0447(16) 0.0308(14) 0.0046(13) -0.0083(12) 0.0054(13)
P66 0.0421(16) 0.0244(13) 0.0357(15) -0.0020(12) -0.0002(12) -0.0110(12)
P67 0.0324(14) 0.0232(12) 0.0228(12) 0.0049(10) 0.0043(10) -0.0046(11)
P68 0.0450(17) 0.0428(17) 0.0279(13) 0.0024(12) 0.0184(12) 0.0068(14)
P69 0.0498(18) 0.0268(13) 0.0285(13) 0.0004(11) 0.0044(12) -0.0126(13)
P70 0.0503(18) 0.0284(14) 0.0422(16) 0.0002(13) -0.0128(14) 0.0140(13)
P71 0.0393(16) 0.0436(17) 0.0279(14) -0.0086(13) 0.0122(11) -0.0082(13)
P72 0.0402(16) 0.0421(16) 0.0213(12) -0.0055(11) -0.0061(11) -0.0013(13)
P73 0.0316(15) 0.0396(15) 0.0305(13) -0.0042(12) 0.0075(11) 0.0039(12)
P74 0.0406(17) 0.0331(15) 0.0400(15) 0.0038(12) -0.0020(12) -0.0140(13)
P75 0.0501(18) 0.0241(13) 0.0366(15) -0.0019(12) 0.0059(13) 0.0135(13)
P76 0.061(2) 0.0349(15) 0.0219(13) 0.0073(11) -0.0087(12) -0.0048(15)
P77 0.0338(17) 0.057(2) 0.0491(18) 0.0135(16) 0.0182(14) 0.0128(15)
P78 0.055(2) 0.059(2) 0.0461(18) 0.0041(16) -0.0268(15) -0.0214(17)
P79 0.081(2) 0.0231(14) 0.0387(15) -0.0052(13) 0.0053(16) 0.0130(15)
P80 0.0526(18) 0.0300(14) 0.0247(13) 0.0120(11) 0.0055(12) 0.0018(13)
P81 0.0385(17) 0.0418(17) 0.0366(15) -0.0043(13) 0.0031(12) -0.0168(14)
P82 0.0302(16) 0.064(2) 0.0344(15) 0.0126(15) 0.0056(12) -0.0051(15)
P83 0.064(2) 0.0242(14) 0.0509(17) -0.0018(13) -0.0020(16) -0.0055(14)
P84 0.051(2) 0.066(2) 0.0292(14) 0.0188(15) -0.0005(13) 0.0085(17)
P85 0.0464(18) 0.0285(14) 0.0425(16) 0.0043(12) -0.0022(13) 0.0125(13)
P86 0.0385(16) 0.0503(17) 0.0178(12) -0.0026(12) -0.0038(11) -0.0049(13)
P87 0.0365(16) 0.0299(14) 0.0346(14) 0.0072(12) 0.0018(12) -0.0103(12)
P88 0.0294(14) 0.0433(16) 0.0189(12) -0.0014(11) 0.0037(10) -0.0014(12)
P89 0.0349(16) 0.0363(15) 0.0409(15) 0.0150(13) -0.0064(12) 0.0058(13)
P90 0.0333(15) 0.0529(18) 0.0201(12) 0.0033(12) 0.0044(11) 0.0019(13)
P91 0.0237(14) 0.0418(16) 0.0406(15) 0.0114(13) -0.0014(11) -0.0064(12)
P92 0.0393(16) 0.0314(14) 0.0356(14) -0.0106(12) 0.0001(12) -0.0009(12)
P93 0.0460(18) 0.0492(18) 0.0452(17) 0.0195(15) -0.0054(14) -0.0205(16)
P94 0.057(2) 0.072(2) 0.0220(13) -0.0133(15) 0.0071(13) 0.0095(18)
P95 0.056(2) 0.0313(15) 0.0390(16) -0.0014(13) -0.0073(14) 0.0082(14)
P96 0.0355(16) 0.0432(16) 0.0294(13) -0.0026(12) -0.0081(11) -0.0026(13)
P97 0.0482(18) 0.0510(18) 0.0260(13) -0.0138(13) 0.0051(12) 0.0042(15)
P98 0.059(2) 0.0414(17) 0.0452(17) 0.0127(14) 0.0082(15) 0.0240(16)
P99 0.086(3) 0.0353(16) 0.0407(17) 0.0023(14) 0.0149(17) -0.0120(17)
P100 0.0305(17) 0.116(3) 0.0434(18) -0.036(2) -0.0065(14) -0.0032(19)
P101 0.0247(15) 0.0429(16) 0.0448(16) -0.0069(13) 0.0054(12) -0.0057(13)
P102 0.0302(14) 0.0230(12) 0.0333(13) -0.0042(11) -0.0026(11) 0.0082(11)
P103 0.0488(18) 0.0289(14) 0.0310(14) 0.0086(12) -0.0022(12) 0.0080(13)
P104 0.0366(16) 0.0565(19) 0.0247(13) -0.0152(13) -0.0069(11) -0.0009(14)
P105 0.0363(15) 0.0333(14) 0.0247(12) -0.0038(11) 0.0087(11) -0.0006(12)
P106 0.0264(15) 0.0298(14) 0.0610(19) 0.0137(14) 0.0059(13) 0.0094(12)
P107 0.0494(18) 0.0489(18) 0.0223(13) -0.0045(12) -0.0034(12) -0.0007(15)
P108 0.0370(16) 0.0274(14) 0.0554(18) 0.0163(13) 0.0123(13) 0.0034(13)
P109 0.055(2) 0.0420(17) 0.0308(14) -0.0169(13) 0.0077(13) 0.0041(15)
P110 0.048(2) 0.0282(15) 0.087(3) -0.0088(16) 0.0106(18) -0.0124(14)
P111 0.0301(15) 0.0527(19) 0.0538(18) -0.0050(16) 0.0101(14) 0.0035(14)
P112 0.072(3) 0.083(3) 0.0276(15) 0.0154(17) -0.0109(15) 0.000(2)
P113 0.0434(17) 0.0350(15) 0.0433(16) -0.0013(13) -0.0074(13) 0.0099(13)
P114 0.0509(19) 0.0528(19) 0.0340(15) -0.0193(14) 0.0103(14) 0.0013(16)
P115 0.062(2) 0.0443(18) 0.0290(14) 0.0115(13) -0.0009(14) 0.0010(16)
P116 0.0370(17) 0.068(2) 0.0431(17) -0.0088(16) -0.0064(14) -0.0089(17)

loop_
_atom_type_symbol
_atom_type_description
_atom_type_scat_dispersion_real
_atom_type_scat_dispersion_imag
_atom_type_scat_source
P P 0.1023 0.0942 'International Tables Vol C Tables 4.2.6.8 and 6.1.1.4'

loop_
_geom_angle_atom_site_label_1
_geom_angle_atom_site_label_2
_geom_angle_atom_site_label_3
_geom_angle
_geom_angle_site_symmetry_1
_geom_angle_site_symmetry_3
_geom_angle_publ_flag
P1 P2 P4 60.17(13) . . ?
P1 P2 P3 60.18(13) . . ?
P4 P2 P3 60.01(13) . . ?
P2 P1 P4 60.09(13) . . ?
P2 P1 P3 60.19(14) . . ?
P4 P1 P3 59.99(13) . . ?
P4 P3 P1 59.94(13) . . ?
P4 P3 P2 59.89(13) . . ?
P1 P3 P2 59.63(13) . . ?
P1 P4 P3 60.07(13) . . ?
P1 P4 P2 59.75(13) . . ?
P3 P4 P2 60.11(13) . . ?
P8 P5 P7 59.97(13) . . ?
P8 P5 P6 59.97(13) . . ?
P7 P5 P6 59.64(12) . . ?
P7 P6 P8 60.05(13) . . ?
P7 P6 P5 60.05(13) . . ?
P8 P6 P5 59.78(14) . . ?
P6 P7 P8 60.17(14) . . ?
P6 P7 P5 60.31(13) . . ?
P8 P7 P5 59.91(14) . . ?
P5 P8 P7 60.12(14) . . ?
P5 P8 P6 60.25(14) . . ?
P7 P8 P6 59.78(13) . . ?
P12 P9 P11 60.03(12) . . ?
P12 P9 P10 60.36(14) . . ?
P11 P9 P10 60.30(13) . . ?
P9 P10 P12 59.48(14) . . ?
P9 P10 P11 59.81(13) . . ?
P12 P10 P11 59.58(13) . . ?
P12 P11 P9 59.68(13) . . ?
P12 P11 P10 60.11(13) . . ?
P9 P11 P10 59.89(14) . . ?
P9 P12 P11 60.29(13) . . ?
P9 P12 P10 60.16(14) . . ?
P11 P12 P10 60.32(13) . . ?
P15 P13 P14 59.95(17) . . ?
P15 P13 P16 59.23(14) . . ?
P14 P13 P16 59.59(15) . . ?
P15 P14 P16 59.48(16) . . ?
P15 P14 P13 59.64(14) . . ?
P16 P14 P13 60.64(15) . . ?
P16 P15 P13 61.21(14) . . ?
P16 P15 P14 60.39(17) . . ?
P13 P15 P14 60.41(17) . . ?
P15 P16 P14 60.12(17) . . ?
P15 P16 P13 59.56(14) . . ?
P14 P16 P13 59.78(14) . . ?
P20 P17 P19 59.91(13) . . ?
P20 P17 P18 60.08(13) . . ?
P19 P17 P18 60.28(14) . . ?
P20 P18 P17 59.73(13) . . ?
P20 P18 P19 59.58(13) . . ?
P17 P18 P19 59.66(13) . . ?
P20 P19 P17 60.02(13) . . ?
P20 P19 P18 60.05(13) . . ?
P17 P19 P18 60.06(14) . . ?
P19 P20 P17 60.07(13) . . ?
P19 P20 P18 60.37(14) . . ?
P17 P20 P18 60.19(13) . . ?
P23 P21 P22 60.13(14) . . ?
P23 P21 P24 59.84(15) . . ?
P22 P21 P24 60.03(13) . . ?
P21 P22 P24 60.03(14) . . ?
P21 P22 P23 59.95(14) . . ?
P24 P22 P23 59.78(14) . . ?
P24 P23 P21 60.11(15) . . ?
P24 P23 P22 60.05(13) . . ?
P21 P23 P22 59.92(13) . . ?
P23 P24 P22 60.17(14) . . ?
P23 P24 P21 60.06(14) . . ?
P22 P24 P21 59.95(13) . . ?
P27 P25 P28 60.22(14) . . ?
P27 P25 P26 60.30(15) . . ?
P28 P25 P26 60.04(14) . . ?
P28 P26 P25 59.69(13) . . ?
P28 P26 P27 59.84(13) . . ?
P25 P26 P27 59.51(14) . . ?
P25 P27 P28 59.94(13) . . ?
P25 P27 P26 60.19(14) . . ?
P28 P27 P26 59.92(14) . . ?
P25 P28 P27 59.83(13) . . ?
P25 P28 P26 60.26(14) . . ?
P27 P28 P26 60.24(14) . . ?
P30 P29 P31 60.17(12) . . ?
P30 P29 P32 59.95(13) . . ?
P31 P29 P32 59.78(13) . . ?
P32 P30 P29 60.08(13) . . ?
P32 P30 P31 59.78(13) . . ?
P29 P30 P31 60.02(12) . . ?
P32 P31 P29 60.06(13) . . ?
P32 P31 P30 59.92(13) . . ?
P29 P31 P30 59.82(12) . . ?
P31 P32 P30 60.30(13) . . ?
P31 P32 P29 60.15(13) . . ?
P30 P32 P29 59.97(13) . . ?
P35 P33 P36 59.93(13) . . ?
P35 P33 P34 60.02(14) . . ?
P36 P33 P34 60.36(14) . . ?
P35 P34 P33 59.82(14) . . ?
P35 P34 P36 59.69(13) . . ?
P33 P34 P36 59.83(14) . . ?
P33 P35 P36 60.21(15) . . ?
P33 P35 P34 60.16(13) . . ?
P36 P35 P34 60.50(14) . . ?
P35 P36 P33 59.85(14) . . ?
P35 P36 P34 59.81(14) . . ?
P33 P36 P34 59.81(14) . . ?
P38 P37 P39 60.19(17) . . ?
P38 P37 P40 59.53(15) . . ?
P39 P37 P40 60.04(14) . . ?
P37 P38 P40 61.11(15) . . ?
P37 P38 P39 60.17(16) . . ?
P40 P38 P39 60.56(16) . . ?
P37 P39 P38 59.64(17) . . ?
P37 P39 P40 60.58(14) . . ?
P38 P39 P40 59.54(16) . . ?
P38 P40 P39 59.90(17) . . ?
P38 P40 P37 59.36(15) . . ?
P39 P40 P37 59.38(14) . . ?
P43 P41 P42 60.29(13) . . ?
P43 P41 P44 60.09(14) . . ?
P42 P41 P44 59.99(13) . . ?
P41 P42 P44 60.47(13) . . ?
P41 P42 P43 59.73(13) . . ?
P44 P42 P43 60.07(13) . . ?
P41 P43 P42 59.98(12) . . ?
P41 P43 P44 60.53(14) . . ?
P42 P43 P44 60.03(13) . . ?
P42 P44 P43 59.90(13) . . ?
P42 P44 P41 59.55(12) . . ?
P43 P44 P41 59.37(14) . . ?
P46 P45 P48 60.08(13) . . ?
P46 P45 P47 59.97(14) . . ?
P48 P45 P47 59.99(14) . . ?
P45 P46 P48 60.07(14) . . ?
P45 P46 P47 60.55(15) . . ?
P48 P46 P47 60.18(14) . . ?
P46 P47 P48 59.78(13) . . ?
P46 P47 P45 59.48(14) . . ?
P48 P47 P45 59.58(14) . . ?
P46 P48 P45 59.85(14) . . ?
P46 P48 P47 60.04(14) . . ?
P45 P48 P47 60.43(15) . . ?
P51 P49 P50 59.91(16) . . ?
P51 P49 P52 60.66(14) . . ?
P50 P49 P52 60.14(14) . . ?
P51 P50 P49 59.92(16) . . ?
P51 P50 P52 60.66(15) . . ?
P49 P50 P52 60.13(14) . . ?
P50 P51 P49 60.18(17) . . ?
P50 P51 P52 60.01(14) . . ?
P49 P51 P52 60.00(14) . . ?
P50 P52 P49 59.72(15) . . ?
P50 P52 P51 59.33(14) . . ?
P49 P52 P51 59.34(14) . . ?
P54 P53 P56 59.84(15) . . ?
P54 P53 P55 60.20(15) . . ?
P56 P53 P55 59.65(13) . . ?
P56 P54 P53 60.12(14) . . ?
P56 P54 P55 59.67(14) . . ?
P53 P54 P55 59.98(14) . . ?
P56 P55 P53 60.13(14) . . ?
P56 P55 P54 59.87(15) . . ?
P53 P55 P54 59.82(15) . . ?
P55 P56 P54 60.46(15) . . ?
P55 P56 P53 60.22(14) . . ?
P54 P56 P53 60.04(14) . . ?
P58 P57 P59 59.94(14) . . ?
P58 P57 P60 60.15(13) . . ?
P59 P57 P60 60.46(13) . . ?
P59 P58 P57 60.02(14) . . ?
P59 P58 P60 60.48(14) . . ?
P57 P58 P60 60.12(13) . . ?
P58 P59 P57 60.04(13) . . ?
P58 P59 P60 60.02(13) . . ?
P57 P59 P60 59.98(13) . . ?
P58 P60 P57 59.73(14) . . ?
P58 P60 P59 59.51(14) . . ?
P57 P60 P59 59.56(12) . . ?
P63 P61 P62 59.82(15) . . ?
P63 P61 P64 59.59(14) . . ?
P62 P61 P64 59.06(14) . . ?
P64 P62 P63 60.02(16) . . ?
P64 P62 P61 60.45(14) . . ?
P63 P62 P61 59.71(14) . . ?
P64 P63 P61 60.57(14) . . ?
P64 P63 P62 59.60(14) . . ?
P61 P63 P62 60.47(14) . . ?
P62 P64 P63 60.38(16) . . ?
P62 P64 P61 60.48(14) . . ?
P63 P64 P61 59.83(14) . . ?
P68 P65 P66 60.19(13) . . ?
P68 P65 P67 59.64(12) . . ?
P66 P65 P67 59.92(12) . . ?
P67 P66 P65 60.09(12) . . ?
P67 P66 P68 59.57(12) . . ?
P65 P66 P68 59.81(13) . . ?
P68 P67 P66 60.35(13) . . ?
P68 P67 P65 60.03(13) . . ?
P66 P67 P65 59.99(12) . . ?
P67 P68 P65 60.33(12) . . ?
P67 P68 P66 60.08(12) . . ?
P65 P68 P66 60.00(13) . . ?
P71 P69 P70 60.11(14) . . ?
P71 P69 P72 60.09(12) . . ?
P70 P69 P72 59.80(13) . . ?
P72 P70 P69 60.29(13) . . ?
P72 P70 P71 60.13(13) . . ?
P69 P70 P71 59.72(13) . . ?
P69 P71 P70 60.16(13) . . ?
P69 P71 P72 60.37(13) . . ?
P70 P71 P72 59.91(13) . . ?
P70 P72 P71 59.96(13) . . ?
P70 P72 P69 59.90(13) . . ?
P71 P72 P69 59.54(12) . . ?
P74 P73 P75 60.12(13) . . ?
P74 P73 P76 60.23(13) . . ?
P75 P73 P76 59.96(13) . . ?
P73 P74 P75 60.01(13) . . ?
P73 P74 P76 60.30(13) . . ?
P75 P74 P76 59.95(13) . . ?
P73 P75 P74 59.88(13) . . ?
P73 P75 P76 60.37(13) . . ?
P74 P75 P76 60.29(13) . . ?
P75 P76 P74 59.76(13) . . ?
P75 P76 P73 59.67(12) . . ?
P74 P76 P73 59.47(13) . . ?
P78 P77 P79 60.59(16) . . ?
P78 P77 P80 60.78(15) . . ?
P79 P77 P80 60.89(14) . . ?
P77 P78 P79 60.03(16) . . ?
P77 P78 P80 59.99(14) . . ?
P79 P78 P80 60.44(14) . . ?
P77 P79 P78 59.38(16) . . ?
P77 P79 P80 59.61(14) . . ?
P78 P79 P80 59.95(14) . . ?
P77 P80 P78 59.23(15) . . ?
P77 P80 P79 59.50(14) . . ?
P78 P80 P79 59.61(14) . . ?
P83 P81 P82 60.53(15) . . ?
P83 P81 P84 60.50(15) . . ?
P82 P81 P84 60.29(14) . . ?
P81 P82 P83 59.33(14) . . ?
P81 P82 P84 59.96(14) . . ?
P83 P82 P84 59.99(14) . . ?
P81 P83 P82 60.14(14) . . ?
P81 P83 P84 60.26(15) . . ?
P82 P83 P84 60.08(14) . . ?
P81 P84 P83 59.25(14) . . ?
P81 P84 P82 59.75(13) . . ?
P83 P84 P82 59.93(15) . . ?
P88 P85 P87 59.70(13) . . ?
P88 P85 P86 60.02(12) . . ?
P87 P85 P86 59.75(13) . . ?
P87 P86 P88 59.69(12) . . ?
P87 P86 P85 60.04(13) . . ?
P88 P86 P85 59.68(12) . . ?
P88 P87 P86 60.25(12) . . ?
P88 P87 P85 59.92(13) . . ?
P86 P87 P85 60.21(13) . . ?
P87 P88 P85 60.37(13) . . ?
P87 P88 P86 60.07(12) . . ?
P85 P88 P86 60.30(13) . . ?
P92 P89 P91 59.92(13) . . ?
P92 P89 P90 60.01(13) . . ?
P91 P89 P90 59.78(12) . . ?
P91 P90 P92 59.91(13) . . ?
P91 P90 P89 60.06(13) . . ?
P92 P90 P89 59.71(13) . . ?
P90 P91 P92 60.11(13) . . ?
P90 P91 P89 60.17(13) . . ?
P92 P91 P89 59.82(13) . . ?
P89 P92 P91 60.27(13) . . ?
P89 P92 P90 60.28(13) . . ?
P91 P92 P90 59.98(13) . . ?
P96 P93 P94 60.50(14) . . ?
P96 P93 P95 60.43(14) . . ?
P94 P93 P95 59.86(15) . . ?
P95 P94 P93 60.26(15) . . ?
P95 P94 P96 60.34(14) . . ?
P93 P94 P96 59.82(14) . . ?
P94 P95 P93 59.88(16) . . ?
P94 P95 P96 60.24(14) . . ?
P93 P95 P96 59.66(14) . . ?
P93 P96 P95 59.90(14) . . ?
P93 P96 P94 59.69(14) . . ?
P95 P96 P94 59.42(14) . . ?
P100 P97 P98 59.06(15) . . ?
P100 P97 P99 59.32(16) . . ?
P98 P97 P99 59.03(14) . . ?
P100 P98 P99 60.22(18) . . ?
P100 P98 P97 60.28(14) . . ?
P99 P98 P97 60.50(15) . . ?
P98 P99 P100 59.80(18) . . ?
P98 P99 P97 60.46(14) . . ?
P100 P99 P97 60.13(15) . . ?
P98 P100 P99 59.98(16) . . ?
P98 P100 P97 60.66(15) . . ?
P99 P100 P97 60.55(15) . . ?
P102 P101 P103 59.93(13) . . ?
P102 P101 P104 60.10(13) . . ?
P103 P101 P104 59.95(13) . . ?
P103 P102 P101 60.10(13) . . ?
P103 P102 P104 60.00(13) . . ?
P101 P102 P104 60.09(13) . . ?
P102 P103 P101 59.97(13) . . ?
P102 P103 P104 60.16(13) . . ?
P101 P103 P104 60.10(13) . . ?
P103 P104 P101 59.95(13) . . ?
P103 P104 P102 59.84(12) . . ?
P101 P104 P102 59.82(13) . . ?
P107 P105 P106 60.03(14) . . ?
P107 P105 P108 60.41(14) . . ?
P106 P105 P108 60.20(12) . . ?
P107 P106 P105 59.76(13) . . ?
P107 P106 P108 60.26(14) . . ?
P105 P106 P108 60.02(12) . . ?
P105 P107 P106 60.21(13) . . ?
P105 P107 P108 60.14(13) . . ?
P106 P107 P108 60.17(13) . . ?
P105 P108 P106 59.78(13) . . ?
P105 P108 P107 59.45(12) . . ?
P106 P108 P107 59.57(14) . . ?
P111 P109 P110 60.15(15) . . ?
P111 P109 P112 60.29(16) . . ?
P110 P109 P112 60.01(17) . . ?
P109 P110 P112 60.01(15) . . ?
P109 P110 P111 59.94(14) . . ?
P112 P110 P111 60.22(16) . . ?
P109 P111 P110 59.91(15) . . ?
P109 P111 P112 59.85(15) . . ?
P110 P111 P112 59.79(17) . . ?
P109 P112 P110 59.99(16) . . ?
P109 P112 P111 59.86(14) . . ?
P110 P112 P111 60.00(16) . . ?
P116 P113 P115 60.60(15) . . ?
P116 P113 P114 60.66(15) . . ?
P115 P113 P114 60.48(14) . . ?
P113 P114 P115 59.59(14) . . ?
P113 P114 P116 59.47(14) . . ?
P115 P114 P116 59.91(15) . . ?
P113 P115 P114 59.94(14) . . ?
P113 P115 P116 59.67(15) . . ?
P114 P115 P116 60.17(15) . . ?
P113 P116 P115 59.72(15) . . ?
P113 P116 P114 59.87(14) . . ?
P115 P116 P114 59.92(14) . . ?

loop_
_geom_bond_atom_site_label_1
_geom_bond_atom_site_label_2
_geom_bond_distance
_geom_bond_site_symmetry_2
_geom_bond_publ_flag
P2 P1 2.168(4) . ?
P2 P4 2.175(4) . ?
P2 P3 2.180(4) . ?
P1 P4 2.177(4) . ?
P1 P3 2.179(4) . ?
P3 P4 2.178(4) . ?
P5 P8 2.183(4) . ?
P5 P7 2.187(4) . ?
P5 P6 2.193(4) . ?
P6 P7 2.178(4) . ?
P6 P8 2.187(4) . ?
P7 P8 2.184(4) . ?
P9 P12 2.163(4) . ?
P9 P11 2.176(4) . ?
P9 P10 2.178(4) . ?
P10 P12 2.182(4) . ?
P10 P11 2.187(4) . ?
P11 P12 2.171(4) . ?
P13 P15 2.147(4) . ?
P13 P14 2.164(5) . ?
P13 P16 2.182(4) . ?
P14 P15 2.154(5) . ?
P14 P16 2.159(5) . ?
P15 P16 2.140(4) . ?
P17 P20 2.171(4) . ?
P17 P19 2.172(4) . ?
P17 P18 2.181(4) . ?
P18 P20 2.179(4) . ?
P18 P19 2.186(4) . ?
P19 P20 2.168(4) . ?
P21 P23 2.174(4) . ?
P21 P22 2.174(4) . ?
P21 P24 2.176(4) . ?
P22 P24 2.175(4) . ?
P22 P23 2.178(4) . ?
P23 P24 2.170(4) . ?
P25 P27 2.168(4) . ?
P25 P28 2.171(4) . ?
P25 P26 2.183(4) . ?
P26 P28 2.178(4) . ?
P26 P27 2.185(4) . ?
P27 P28 2.177(4) . ?
P29 P30 2.183(4) . ?
P29 P31 2.187(4) . ?
P29 P32 2.185(4) . ?
P30 P32 2.182(4) . ?
P30 P31 2.190(4) . ?
P31 P32 2.179(4) . ?
P33 P35 2.171(4) . ?
P33 P36 2.178(5) . ?
P33 P34 2.178(4) . ?
P34 P35 2.175(4) . ?
P34 P36 2.190(4) . ?
P35 P36 2.172(4) . ?
P37 P38 2.148(5) . ?
P37 P39 2.159(4) . ?
P37 P40 2.186(4) . ?
P38 P40 2.152(5) . ?
P38 P39 2.160(5) . ?
P39 P40 2.174(4) . ?
P41 P43 2.168(4) . ?
P41 P42 2.174(3) . ?
P41 P44 2.194(4) . ?
P42 P44 2.183(4) . ?
P42 P43 2.181(4) . ?
P43 P44 2.184(4) . ?
P45 P46 2.172(4) . ?
P45 P48 2.177(4) . ?
P45 P47 2.195(5) . ?
P46 P48 2.177(4) . ?
P46 P47 2.183(4) . ?
P47 P48 2.186(4) . ?
P49 P51 2.158(5) . ?
P49 P50 2.163(5) . ?
P49 P52 2.172(4) . ?
P50 P51 2.157(5) . ?
P50 P52 2.172(4) . ?
P51 P52 2.186(4) . ?
P53 P54 2.164(4) . ?
P53 P56 2.166(4) . ?
P53 P55 2.168(4) . ?
P54 P56 2.160(4) . ?
P54 P55 2.173(5) . ?
P55 P56 2.155(4) . ?
P57 P58 2.170(4) . ?
P57 P59 2.170(4) . ?
P57 P60 2.179(4) . ?
P58 P59 2.168(4) . ?
P58 P60 2.180(4) . ?
P59 P60 2.190(4) . ?
P61 P63 2.166(4) . ?
P61 P62 2.182(4) . ?
P61 P64 2.182(4) . ?
P62 P64 2.151(4) . ?
P62 P63 2.168(4) . ?
P63 P64 2.160(5) . ?
P65 P68 2.179(4) . ?
P65 P66 2.183(4) . ?
P65 P67 2.186(4) . ?
P66 P67 2.182(4) . ?
P66 P68 2.188(4) . ?
P67 P68 2.171(3) . ?
P69 P71 2.172(4) . ?
P69 P70 2.182(4) . ?
P69 P72 2.191(4) . ?
P70 P72 2.180(4) . ?
P70 P71 2.181(4) . ?
P71 P72 2.185(4) . ?
P73 P74 2.169(4) . ?
P73 P75 2.172(4) . ?
P73 P76 2.187(4) . ?
P74 P75 2.174(4) . ?
P74 P76 2.186(4) . ?
P75 P76 2.178(4) . ?
P77 P78 2.138(5) . ?
P77 P79 2.152(4) . ?
P77 P80 2.155(4) . ?
P78 P79 2.164(5) . ?
P78 P80 2.172(4) . ?
P79 P80 2.182(4) . ?
P81 P83 2.157(4) . ?
P81 P82 2.175(4) . ?
P81 P84 2.180(4) . ?
P82 P83 2.184(5) . ?
P82 P84 2.187(4) . ?
P83 P84 2.185(4) . ?
P85 P88 2.178(4) . ?
P85 P87 2.188(4) . ?
P85 P86 2.191(4) . ?
P86 P87 2.181(4) . ?
P86 P88 2.185(3) . ?
P87 P88 2.173(4) . ?
P89 P92 2.173(4) . ?
P89 P91 2.183(4) . ?
P89 P90 2.185(4) . ?
P90 P91 2.177(4) . ?
P90 P92 2.180(4) . ?
P91 P92 2.175(4) . ?
P93 P96 2.165(4) . ?
P93 P94 2.162(4) . ?
P93 P95 2.170(4) . ?
P94 P95 2.162(4) . ?
P94 P96 2.180(4) . ?
P95 P96 2.182(4) . ?
P97 P100 2.174(4) . ?
P97 P98 2.182(4) . ?
P97 P99 2.183(4) . ?
P98 P100 2.147(5) . ?
P98 P99 2.151(4) . ?
P99 P100 2.156(5) . ?
P101 P102 2.172(4) . ?
P101 P103 2.175(4) . ?
P101 P104 2.178(4) . ?
P102 P103 2.171(4) . ?
P102 P104 2.178(4) . ?
P103 P104 2.175(4) . ?
P105 P107 2.169(4) . ?
P105 P106 2.179(4) . ?
P105 P108 2.184(4) . ?
P106 P107 2.175(4) . ?
P106 P108 2.188(4) . ?
P107 P108 2.190(4) . ?
P109 P111 2.158(4) . ?
P109 P110 2.157(4) . ?
P109 P112 2.158(4) . ?
P110 P112 2.158(5) . ?
P110 P111 2.162(5) . ?
P111 P112 2.167(5) . ?
P113 P116 2.163(4) . ?
P113 P115 2.164(4) . ?
P113 P114 2.172(4) . ?
P114 P115 2.183(4) . ?
P114 P116 2.189(4) . ?
P115 P116 2.183(5) . ?
